data_4075545
loop_
_publ_author_name
'Ionkin, Alex S.'
'Marshall, William J.'
'Fish, Brian M.'

_publ_section_title
;
 Divalent Germanium and Tin Compounds Stabilized by Sterically Bulky
 P&#x2227;O, PO&#x2227;O, PS&#x2227;O, and PN&#x2227;O Ligands:&#x00A0;
 Synthesis and First Insights into Catalytic Application to Polyurethane
 Systems&#x2020;
;
_journal_issue 17
_journal_name_full Organometallics
_journal_page_first 4170
_journal_paper_doi 10.1021/om060355c
_journal_volume 25
_journal_year 2006
_chemical_formula_sum 'C20 H31 F12 Ge N O2 P2'
_chemical_formula_weight 679.99
_chemical_name_systematic
;
 ?
;
_space_group_IT_number 14
_symmetry_cell_setting monoclinic
_symmetry_space_group_name_Hall '-P 2ybc'
_symmetry_space_group_name_H-M 'P 1 21/c 1'
_atom_sites_solution_hydrogens geom
_atom_sites_solution_primary direct
_atom_sites_solution_secondary difmap
_audit_creation_method SHELXL-97
_cell_angle_alpha 90.00
_cell_angle_beta 107.053(4)
_cell_angle_gamma 90.00
_cell_formula_units_Z 4
_cell_length_a 14.454(2)
_cell_length_b 9.5410(17)
_cell_length_c 20.829(4)
_cell_measurement_temperature 293(2)
_cell_volume 2746.1(8)
_computing_cell_refinement 'Bruker XSCANS'
_computing_data_collection 'Bruker XSCANS'
_computing_data_reduction 'Bruker SHELXTL'
_computing_molecular_graphics 'Bruker SHELXTL'
_computing_publication_material 'Bruker SHELXTL'
_computing_structure_refinement 'SHELXL-97 (Sheldrick, 1997)'
_computing_structure_solution 'SHELXS-97 (Sheldrick, 1990)'
_diffrn_ambient_temperature 293(2)
_diffrn_measured_fraction_theta_full 0.994
_diffrn_measured_fraction_theta_max 0.994
_diffrn_measurement_device_type 'Bruker P4'
_diffrn_measurement_method '\w scans'
_diffrn_radiation_monochromator graphite
_diffrn_radiation_source 'fine-focus sealed tube'
_diffrn_radiation_type MoK\a
_diffrn_radiation_wavelength 0.71073
_diffrn_reflns_av_R_equivalents 0.0953
_diffrn_reflns_av_sigmaI/netI 0.1140
_diffrn_reflns_limit_h_max 18
_diffrn_reflns_limit_h_min -15
_diffrn_reflns_limit_k_max 11
_diffrn_reflns_limit_k_min -11
_diffrn_reflns_limit_l_max 26
_diffrn_reflns_limit_l_min -25
_diffrn_reflns_number 16702
_diffrn_reflns_theta_full 26.42
_diffrn_reflns_theta_max 26.42
_diffrn_reflns_theta_min 2.05
_exptl_absorpt_coefficient_mu 1.333
_exptl_absorpt_correction_type none
_exptl_crystal_colour colorless
_exptl_crystal_density_diffrn 1.645
_exptl_crystal_density_method 'not measured'
_exptl_crystal_description 'irregular block'
_exptl_crystal_F_000 1376
_exptl_crystal_size_max 0.14
_exptl_crystal_size_mid 0.05
_exptl_crystal_size_min 0.02
_refine_diff_density_max 0.800
_refine_diff_density_min -0.624
_refine_diff_density_rms 0.114
_refine_ls_extinction_method none
_refine_ls_goodness_of_fit_ref 0.963
_refine_ls_hydrogen_treatment riding
_refine_ls_matrix_type full
_refine_ls_number_parameters 369
_refine_ls_number_reflns 5597
_refine_ls_number_restraints 0
_refine_ls_restrained_S_all 0.963
_refine_ls_R_factor_all 0.1225
_refine_ls_R_factor_gt 0.0575
_refine_ls_shift/su_max 0.000
_refine_ls_shift/su_mean 0.000
_refine_ls_structure_factor_coef Fsqd
_refine_ls_weighting_details 'calc w=1/[\s^2^(Fo^2^)+(0.0640P)^2^+0.0000P] where P=(Fo^2^+2Fc^2^)/3'
_refine_ls_weighting_scheme calc
_refine_ls_wR_factor_gt 0.1191
_refine_ls_wR_factor_ref 0.1468
_reflns_number_gt 3180
_reflns_number_total 5597
_reflns_threshold_expression >2sigma(I)
_cod_data_source_file om060355csi20060421_013607.cif
_cod_data_source_block 05156
_cod_depositor_comments
;
The following automatic conversions were performed:

'_symmetry_cell_setting' value 'Monoclinic' changed to 'monoclinic'
according to /home/saulius/struct/CIF-dictionaries/cif_core.dic
dictionary named 'cif_core.dic' version 2.4.1 from 2010-06-29.

Automatic conversion script
Id: cif_fix_values 1715 2011-07-08 13:25:40Z adriana 
;
_cod_original_sg_symbol_H-M P2(1)/c
_cod_database_code 4075545

loop_
_symmetry_equiv_pos_as_xyz
'x, y, z'
'-x, y+1/2, -z+1/2'
'-x, -y, -z'
'x, -y-1/2, z-1/2'

loop_
_atom_site_label
_atom_site_type_symbol
_atom_site_fract_x
_atom_site_fract_y
_atom_site_fract_z
_atom_site_U_iso_or_equiv
_atom_site_adp_type
_atom_site_occupancy
_atom_site_symmetry_multiplicity
_atom_site_calc_flag
_atom_site_refinement_flags
Ge1 Ge 0.24204(4) 0.47389(6) 0.15314(3) 0.02571(17) Uani 1 1 d .
P1 P 0.12105(10) 0.54853(17) 0.06093(7) 0.0308(4) Uani 1 1 d .
F1 F 0.4030(3) 0.5397(4) 0.02800(19) 0.0564(10) Uani 1 1 d .
C1 C 0.1973(5) 0.4952(8) 0.0064(3) 0.0394(16) Uani 1 1 d .
O1 O 0.3168(2) 0.3959(4) 0.10607(16) 0.0303(9) Uani 1 1 d .
P2 P 0.32939(9) 0.51843(15) 0.29647(6) 0.0250(3) Uani 1 1 d .
F2 F 0.4320(2) 0.3203(4) 0.02532(17) 0.0488(10) Uani 1 1 d .
O2 O 0.2040(3) 0.3149(4) 0.18650(17) 0.0326(9) Uani 1 1 d .
C2 C 0.2779(4) 0.3887(6) 0.0365(2) 0.0293(13) Uani 1 1 d .
F3 F 0.3327(3) 0.4195(4) -0.06029(16) 0.0531(10) Uani 1 1 d .
N1 N 0.3089(3) 0.5727(5) 0.2222(2) 0.0275(10) Uani 1 1 d .
C3 C 0.3613(4) 0.4170(7) 0.0067(3) 0.0378(14) Uani 1 1 d .
F4 F 0.2096(3) 0.2158(4) -0.04750(17) 0.0574(10) Uani 1 1 d .
C4 C 0.2386(4) 0.2401(7) 0.0184(3) 0.0380(14) Uani 1 1 d .
F5 F 0.3034(3) 0.1411(4) 0.04598(19) 0.0533(10) Uani 1 1 d .
C5 C 0.1331(4) 0.7446(6) 0.0637(3) 0.0359(14) Uani 1 1 d .
F6 F 0.1627(2) 0.2187(4) 0.04131(18) 0.0519(10) Uani 1 1 d .
C6 C 0.0755(5) 0.7958(7) 0.1095(3) 0.0551(19) Uani 1 1 d .
H6A H 0.0700 0.8960 0.1067 0.083 Uiso 1 1 calc R
H6B H 0.1081 0.7690 0.1550 0.083 Uiso 1 1 calc R
H6C H 0.0121 0.7547 0.0958 0.083 Uiso 1 1 calc R
F7 F 0.0788(2) 0.5161(4) 0.21473(17) 0.0490(9) Uani 1 1 d .
C7 C 0.2367(4) 0.8007(7) 0.0886(3) 0.0494(17) Uani 1 1 d .
H7A H 0.2362 0.9005 0.0824 0.074 Uiso 1 1 calc R
H7B H 0.2753 0.7577 0.0635 0.074 Uiso 1 1 calc R
H7C H 0.2637 0.7792 0.1354 0.074 Uiso 1 1 calc R
F8 F 0.0103(3) 0.3229(5) 0.1756(2) 0.0693(12) Uani 1 1 d .
C8 C 0.0865(4) 0.7968(7) -0.0088(3) 0.0454(16) Uani 1 1 d .
H8A H 0.0845 0.8974 -0.0092 0.068 Uiso 1 1 calc R
H8B H 0.0219 0.7605 -0.0253 0.068 Uiso 1 1 calc R
H8C H 0.1242 0.7649 -0.0370 0.068 Uiso 1 1 calc R
F9 F 0.0369(3) 0.3712(5) 0.2802(2) 0.0681(12) Uani 1 1 d .
F10 F 0.1061(3) 0.0882(4) 0.20996(19) 0.0704(13) Uani 1 1 d .
F11 F 0.1386(3) 0.1343(4) 0.31519(18) 0.0615(11) Uani 1 1 d .
C11 C 0.2448(4) 0.3826(6) 0.3089(3) 0.0299(13) Uani 1 1 d .
F12 F 0.2532(3) 0.0930(4) 0.2714(2) 0.0622(11) Uani 1 1 d .
C12 C 0.1750(4) 0.3123(6) 0.2447(3) 0.0317(13) Uani 1 1 d .
C13 C 0.0743(4) 0.3796(8) 0.2285(3) 0.0440(16) Uani 1 1 d .
C14 C 0.1673(5) 0.1548(7) 0.2595(3) 0.0468(17) Uani 1 1 d .
C15 C 0.4509(4) 0.4307(6) 0.3276(3) 0.0318(13) Uani 1 1 d .
C16 C 0.4478(5) 0.3033(8) 0.2845(4) 0.068(2) Uani 1 1 d .
H16A H 0.5102 0.2593 0.2968 0.101 Uiso 1 1 calc R
H16B H 0.4305 0.3306 0.2382 0.101 Uiso 1 1 calc R
H16C H 0.4005 0.2385 0.2911 0.101 Uiso 1 1 calc R
C17 C 0.4806(5) 0.3880(9) 0.4000(3) 0.072(3) Uani 1 1 d .
H17A H 0.5369 0.3293 0.4091 0.109 Uiso 1 1 calc R
H17B H 0.4287 0.3374 0.4095 0.109 Uiso 1 1 calc R
H17C H 0.4952 0.4701 0.4279 0.109 Uiso 1 1 calc R
C18 C 0.5275(4) 0.5284(8) 0.3159(4) 0.073(2) Uani 1 1 d .
H18A H 0.5875 0.4787 0.3239 0.109 Uiso 1 1 calc R
H18B H 0.5361 0.6066 0.3461 0.109 Uiso 1 1 calc R
H18C H 0.5071 0.5616 0.2704 0.109 Uiso 1 1 calc R
C19 C 0.3156(4) 0.6701(6) 0.3485(3) 0.0308(13) Uani 1 1 d .
C20 C 0.2098(4) 0.7218(7) 0.3228(3) 0.0516(18) Uani 1 1 d .
H20A H 0.2028 0.8064 0.3458 0.077 Uiso 1 1 calc R
H20B H 0.1674 0.6512 0.3311 0.077 Uiso 1 1 calc R
H20C H 0.1935 0.7398 0.2754 0.077 Uiso 1 1 calc R
C21 C 0.3374(5) 0.6384(7) 0.4225(3) 0.0500(17) Uani 1 1 d .
H21A H 0.3227 0.7192 0.4453 0.075 Uiso 1 1 calc R
H21B H 0.4046 0.6153 0.4408 0.075 Uiso 1 1 calc R
H21C H 0.2986 0.5607 0.4286 0.075 Uiso 1 1 calc R
C22 C 0.3802(5) 0.7895(6) 0.3377(3) 0.0486(17) Uani 1 1 d .
H22A H 0.3715 0.8702 0.3628 0.073 Uiso 1 1 calc R
H22B H 0.3630 0.8127 0.2908 0.073 Uiso 1 1 calc R
H22C H 0.4467 0.7605 0.3526 0.073 Uiso 1 1 calc R
H1 H 0.170(4) 0.470(6) -0.031(3) 0.022(14) Uiso 1 1 d .
H11 H 0.284(4) 0.296(7) 0.336(3) 0.051(18) Uiso 1 1 d .
H11' H 0.205(4) 0.421(7) 0.332(3) 0.054(19) Uiso 1 1 d .
H1' H 0.226(5) 0.576(8) -0.002(4) 0.07(3) Uiso 1 1 d .

loop_
_atom_site_aniso_label
_atom_site_aniso_U_11
_atom_site_aniso_U_22
_atom_site_aniso_U_33
_atom_site_aniso_U_23
_atom_site_aniso_U_13
_atom_site_aniso_U_12
Ge1 0.0213(3) 0.0332(3) 0.0221(3) -0.0004(3) 0.0055(2) -0.0018(3)
P1 0.0213(7) 0.0407(10) 0.0281(8) -0.0023(6) 0.0036(6) -0.0008(6)
F1 0.056(2) 0.055(3) 0.070(3) -0.003(2) 0.037(2) -0.019(2)
C1 0.046(4) 0.049(5) 0.022(3) -0.003(3) 0.007(3) 0.007(3)
O1 0.026(2) 0.043(2) 0.0208(19) -0.0033(17) 0.0044(15) 0.0044(17)
P2 0.0228(7) 0.0299(8) 0.0226(7) 0.0000(6) 0.0071(5) -0.0001(6)
F2 0.034(2) 0.068(3) 0.051(2) 0.0067(18) 0.0219(17) 0.0126(18)
O2 0.038(2) 0.036(2) 0.026(2) -0.0017(17) 0.0121(17) -0.0079(18)
C2 0.025(3) 0.042(4) 0.021(3) 0.000(2) 0.006(2) 0.001(3)
F3 0.065(3) 0.069(3) 0.033(2) 0.0061(18) 0.0268(18) 0.012(2)
N1 0.028(2) 0.031(3) 0.025(2) -0.0010(19) 0.0084(19) -0.004(2)
C3 0.041(4) 0.040(4) 0.038(4) 0.004(3) 0.021(3) 0.008(3)
F4 0.065(3) 0.066(3) 0.038(2) -0.0217(18) 0.0107(18) -0.010(2)
C4 0.039(4) 0.044(4) 0.033(3) -0.002(3) 0.013(3) 0.000(3)
F5 0.049(2) 0.034(2) 0.074(3) 0.0017(18) 0.0117(19) 0.0067(17)
C5 0.031(3) 0.041(4) 0.032(3) -0.003(3) 0.003(3) 0.003(3)
F6 0.046(2) 0.057(3) 0.058(2) -0.0094(18) 0.0230(18) -0.0133(18)
C6 0.065(5) 0.053(5) 0.052(4) -0.004(3) 0.024(4) 0.019(4)
F7 0.0288(18) 0.062(3) 0.057(2) 0.0062(19) 0.0124(16) 0.0052(17)
C7 0.040(4) 0.046(4) 0.050(4) 0.014(3) -0.006(3) -0.003(3)
F8 0.030(2) 0.100(4) 0.071(3) -0.014(2) 0.0042(19) -0.024(2)
C8 0.038(4) 0.052(4) 0.042(4) 0.010(3) 0.005(3) 0.006(3)
F9 0.043(2) 0.104(4) 0.071(3) 0.014(2) 0.037(2) 0.005(2)
F10 0.092(3) 0.058(3) 0.055(3) -0.005(2) 0.014(2) -0.043(2)
F11 0.074(3) 0.062(3) 0.053(2) 0.009(2) 0.027(2) -0.028(2)
C11 0.029(3) 0.035(4) 0.029(3) -0.003(3) 0.013(3) -0.005(3)
F12 0.072(3) 0.039(2) 0.077(3) 0.007(2) 0.024(2) -0.001(2)
C12 0.029(3) 0.039(4) 0.029(3) -0.002(3) 0.010(2) -0.009(3)
C13 0.037(4) 0.059(5) 0.035(4) -0.005(3) 0.011(3) -0.017(3)
C14 0.063(5) 0.043(4) 0.034(4) -0.002(3) 0.013(3) -0.026(4)
C15 0.028(3) 0.033(3) 0.034(3) 0.003(2) 0.006(2) 0.003(2)
C16 0.043(4) 0.065(6) 0.087(6) -0.032(4) 0.008(4) 0.018(4)
C17 0.055(5) 0.108(7) 0.057(5) 0.035(5) 0.020(4) 0.045(5)
C18 0.023(4) 0.059(5) 0.128(7) 0.028(5) 0.009(4) -0.003(3)
C19 0.033(3) 0.034(3) 0.026(3) -0.003(2) 0.008(2) 0.002(3)
C20 0.041(4) 0.053(5) 0.055(4) -0.014(3) 0.006(3) 0.015(3)
C21 0.072(5) 0.043(4) 0.035(4) -0.005(3) 0.017(3) 0.006(3)
C22 0.061(4) 0.036(4) 0.050(4) -0.006(3) 0.019(3) -0.010(3)

loop_
_atom_type_symbol
_atom_type_description
_atom_type_scat_dispersion_real
_atom_type_scat_dispersion_imag
_atom_type_scat_source
C C 0.0033 0.0016 'International Tables Vol C Tables 4.2.6.8 and 6.1.1.4'
H H 0.0000 0.0000 'International Tables Vol C Tables 4.2.6.8 and 6.1.1.4'
F F 0.0171 0.0103 'International Tables Vol C Tables 4.2.6.8 and 6.1.1.4'
Ge Ge 0.1547 1.8001 'International Tables Vol C Tables 4.2.6.8 and 6.1.1.4'
O O 0.0106 0.0060 'International Tables Vol C Tables 4.2.6.8 and 6.1.1.4'
P P 0.1023 0.0942 'International Tables Vol C Tables 4.2.6.8 and 6.1.1.4'
N N 0.0061 0.0033 'International Tables Vol C Tables 4.2.6.8 and 6.1.1.4'

loop_
_geom_angle_atom_site_label_1
_geom_angle_atom_site_label_2
_geom_angle_atom_site_label_3
_geom_angle
N1 Ge1 O1 112.98(17)
N1 Ge1 O2 106.91(18)
O1 Ge1 O2 99.15(17)
N1 Ge1 P1 128.31(15)
O1 Ge1 P1 95.91(11)
O2 Ge1 P1 109.63(12)
C1 P1 C5 102.9(3)
C1 P1 Ge1 89.1(2)
C5 P1 Ge1 103.99(18)
C2 C1 P1 116.3(4)
C2 O1 Ge1 117.3(3)
N1 P2 C11 115.2(2)
N1 P2 C19 107.2(2)
C11 P2 C19 106.0(3)
N1 P2 C15 111.8(2)
C11 P2 C15 103.2(3)
C19 P2 C15 113.3(2)
C12 O2 Ge1 123.3(3)
O1 C2 C4 108.0(4)
O1 C2 C1 114.8(4)
C4 C2 C1 109.3(5)
O1 C2 C3 106.7(4)
C4 C2 C3 110.0(5)
C1 C2 C3 108.1(5)
P2 N1 Ge1 121.9(3)
F1 C3 F3 107.7(5)
F1 C3 F2 106.0(5)
F3 C3 F2 106.8(4)
F1 C3 C2 110.6(5)
F3 C3 C2 112.8(5)
F2 C3 C2 112.5(5)
F4 C4 F6 107.4(5)
F4 C4 F5 106.8(5)
F6 C4 F5 106.5(5)
F4 C4 C2 113.3(5)
F6 C4 C2 109.8(5)
F5 C4 C2 112.7(5)
C6 C5 C7 109.7(5)
C6 C5 C8 110.4(5)
C7 C5 C8 108.7(5)
C6 C5 P1 106.1(4)
C7 C5 P1 115.6(4)
C8 C5 P1 106.3(4)
C12 C11 P2 117.8(4)
O2 C12 C13 108.0(4)
O2 C12 C14 104.4(5)
C13 C12 C14 109.4(5)
O2 C12 C11 116.8(4)
C13 C12 C11 109.8(5)
C14 C12 C11 108.1(5)
F8 C13 F7 106.5(5)
F8 C13 F9 107.1(5)
F7 C13 F9 106.7(5)
F8 C13 C12 113.3(5)
F7 C13 C12 110.5(5)
F9 C13 C12 112.2(5)
F10 C14 F12 108.0(6)
F10 C14 F11 107.3(5)
F12 C14 F11 106.3(5)
F10 C14 C12 112.7(5)
F12 C14 C12 110.5(5)
F11 C14 C12 111.7(5)
C17 C15 C16 109.3(6)
C17 C15 C18 108.6(6)
C16 C15 C18 107.3(6)
C17 C15 P2 115.5(4)
C16 C15 P2 107.0(4)
C18 C15 P2 108.8(4)
C21 C19 C22 110.2(5)
C21 C19 C20 107.8(5)
C22 C19 C20 107.2(5)
C21 C19 P2 114.5(4)
C22 C19 P2 108.7(4)
C20 C19 P2 108.2(4)

loop_
_geom_bond_atom_site_label_1
_geom_bond_atom_site_label_2
_geom_bond_distance
Ge1 N1 1.753(4)
Ge1 O1 1.817(3)
Ge1 O2 1.820(4)
Ge1 P1 2.2988(15)
P1 C1 1.871(6)
P1 C5 1.878(6)
F1 C3 1.332(7)
C1 C2 1.533(8)
O1 C2 1.394(6)
P2 N1 1.576(4)
P2 C11 1.851(6)
P2 C19 1.853(6)
P2 C15 1.880(6)
F2 C3 1.347(6)
O2 C12 1.394(6)
C2 C4 1.533(8)
C2 C3 1.534(7)
F3 C3 1.333(6)
F4 C4 1.333(6)
C4 F6 1.334(6)
C4 F5 1.335(7)
C5 C6 1.519(8)
C5 C7 1.531(8)
C5 C8 1.545(8)
F7 C13 1.339(7)
F8 C13 1.329(7)
F9 C13 1.341(6)
F10 C14 1.310(7)
F11 C14 1.356(7)
C11 C12 1.571(8)
F12 C14 1.330(8)
C12 C13 1.535(8)
C12 C14 1.544(8)
C15 C17 1.500(8)
C15 C16 1.504(8)
C15 C18 1.520(8)
C19 C21 1.512(7)
C19 C22 1.532(8)
C19 C20 1.545(8)

loop_
_geom_torsion_atom_site_label_1
_geom_torsion_atom_site_label_2
_geom_torsion_atom_site_label_3
_geom_torsion_atom_site_label_4
_geom_torsion
N1 Ge1 P1 C1 118.4(3)
O1 Ge1 P1 C1 -7.2(3)
O2 Ge1 P1 C1 -109.1(3)
N1 Ge1 P1 C5 15.3(3)
O1 Ge1 P1 C5 -110.3(2)
O2 Ge1 P1 C5 147.7(2)
C5 P1 C1 C2 124.5(5)
Ge1 P1 C1 C2 20.4(5)
N1 Ge1 O1 C2 -143.4(4)
O2 Ge1 O1 C2 103.7(4)
P1 Ge1 O1 C2 -7.3(4)
N1 Ge1 O2 C12 38.2(4)
O1 Ge1 O2 C12 155.7(4)
P1 Ge1 O2 C12 -104.6(4)
Ge1 O1 C2 C4 -99.1(4)
Ge1 O1 C2 C1 23.0(6)
Ge1 O1 C2 C3 142.7(4)
P1 C1 C2 O1 -30.6(7)
P1 C1 C2 C4 90.9(6)
P1 C1 C2 C3 -149.5(5)
C11 P2 N1 Ge1 -21.5(4)
C19 P2 N1 Ge1 -139.3(3)
C15 P2 N1 Ge1 95.9(3)
O1 Ge1 N1 P2 -106.3(3)
O2 Ge1 N1 P2 1.8(3)
P1 Ge1 N1 P2 135.2(2)
O1 C2 C3 F1 -56.4(6)
C4 C2 C3 F1 -173.2(5)
C1 C2 C3 F1 67.5(6)
O1 C2 C3 F3 -177.1(4)
C4 C2 C3 F3 66.0(6)
C1 C2 C3 F3 -53.2(7)
O1 C2 C3 F2 61.9(6)
C4 C2 C3 F2 -54.9(6)
C1 C2 C3 F2 -174.2(5)
O1 C2 C4 F4 -172.6(4)
C1 C2 C4 F4 61.9(6)
C3 C2 C4 F4 -56.6(6)
O1 C2 C4 F6 67.3(6)
C1 C2 C4 F6 -58.1(6)
C3 C2 C4 F6 -176.6(5)
O1 C2 C4 F5 -51.2(6)
C1 C2 C4 F5 -176.7(4)
C3 C2 C4 F5 64.8(6)
C1 P1 C5 C6 -178.0(4)
Ge1 P1 C5 C6 -85.7(4)
C1 P1 C5 C7 -56.2(5)
Ge1 P1 C5 C7 36.1(5)
C1 P1 C5 C8 64.4(4)
Ge1 P1 C5 C8 156.7(3)
N1 P2 C11 C12 11.9(6)
C19 P2 C11 C12 130.3(4)
C15 P2 C11 C12 -110.3(5)
Ge1 O2 C12 C13 73.3(5)
Ge1 O2 C12 C14 -170.4(4)
Ge1 O2 C12 C11 -51.1(6)
P2 C11 C12 O2 23.7(7)
P2 C11 C12 C13 -99.7(5)
P2 C11 C12 C14 140.9(4)
O2 C12 C13 F8 53.3(7)
C14 C12 C13 F8 -59.8(6)
C11 C12 C13 F8 -178.3(5)
O2 C12 C13 F7 -66.2(6)
C14 C12 C13 F7 -179.3(5)
C11 C12 C13 F7 62.2(6)
O2 C12 C13 F9 174.8(5)
C14 C12 C13 F9 61.7(7)
C11 C12 C13 F9 -56.8(7)
O2 C12 C14 F10 -58.6(7)
C13 C12 C14 F10 56.8(7)
C11 C12 C14 F10 176.4(5)
O2 C12 C14 F12 62.4(6)
C13 C12 C14 F12 177.8(5)
C11 C12 C14 F12 -62.6(6)
O2 C12 C14 F11 -179.5(5)
C13 C12 C14 F11 -64.1(6)
C11 C12 C14 F11 55.5(7)
N1 P2 C15 C17 174.4(5)
C11 P2 C15 C17 -61.2(6)
C19 P2 C15 C17 53.0(6)
N1 P2 C15 C16 -63.7(5)
C11 P2 C15 C16 60.7(5)
C19 P2 C15 C16 174.9(4)
N1 P2 C15 C18 51.9(5)
C11 P2 C15 C18 176.3(5)
C19 P2 C15 C18 -69.5(5)
N1 P2 C19 C21 -177.3(4)
C11 P2 C19 C21 59.1(5)
C15 P2 C19 C21 -53.4(5)
N1 P2 C19 C22 -53.6(4)
C11 P2 C19 C22 -177.2(4)
C15 P2 C19 C22 70.3(4)
N1 P2 C19 C20 62.5(4)
C11 P2 C19 C20 -61.1(5)
C15 P2 C19 C20 -173.6(4)
